data_4310715
loop_
_publ_author_name
'Carmela Magliocchi'
'Xiaobing Xie'
'Timothy Hughbanks'

_publ_section_title
;
 Cyanide-Melt Synthesis of Reduced Molybdenum Selenide Clusters
;
_journal_name_full 'Inorganic Chemistry'
_journal_page_first 1902
_journal_page_last 1911
_journal_paper_doi 10.1021/ic035050u
_journal_volume 43
_journal_year 2004
_chemical_formula_sum 'C6 Mo6 N6 Na8 O20 Se8'
_chemical_formula_weight 1867.36
_chemical_name_systematic
; 
 ? 
;
_space_group_IT_number 2
_symmetry_cell_setting triclinic
_symmetry_space_group_name_Hall '-P 1'
_symmetry_space_group_name_H-M 'P -1'
_atom_sites_solution_hydrogens geom
_atom_sites_solution_primary direct
_atom_sites_solution_secondary difmap
_audit_creation_method SHELXL-97
_cell_angle_alpha 105.587(3)
_cell_angle_beta 111.282(2)
_cell_angle_gamma 104.176(2)
_cell_formula_units_Z 1
_cell_length_a 10.5887(14)
_cell_length_b 10.7696(14)
_cell_length_c 11.6714(15)
_cell_measurement_temperature 110(2)
_cell_volume 1104.2(3)
_computing_structure_refinement 'SHELXL-97 (Sheldrick, 1997)'
_computing_structure_solution 'SHELXS-97 (Sheldrick, 1990)'
_diffrn_ambient_temperature 110(2)
_diffrn_measured_fraction_theta_full 0.916
_diffrn_measured_fraction_theta_max 0.916
_diffrn_radiation_monochromator graphite
_diffrn_radiation_source 'fine-focus sealed tube'
_diffrn_radiation_type MoK\a
_diffrn_radiation_wavelength 0.71073
_diffrn_reflns_av_R_equivalents 0.0484
_diffrn_reflns_av_sigmaI/netI 0.0727
_diffrn_reflns_limit_h_max 13
_diffrn_reflns_limit_h_min -14
_diffrn_reflns_limit_k_max 6
_diffrn_reflns_limit_k_min -14
_diffrn_reflns_limit_l_max 15
_diffrn_reflns_limit_l_min -11
_diffrn_reflns_number 7133
_diffrn_reflns_theta_full 28.31
_diffrn_reflns_theta_max 28.31
_diffrn_reflns_theta_min 2.04
_exptl_absorpt_coefficient_mu 8.390
_exptl_absorpt_correction_T_max 0.8501
_exptl_absorpt_correction_T_min 0.2847
_exptl_crystal_density_diffrn 2.808
_exptl_crystal_density_method 'not measured'
_exptl_crystal_F_000 850
_exptl_crystal_size_max 0.20
_exptl_crystal_size_mid 0.19
_exptl_crystal_size_min 0.02
_refine_diff_density_max 2.297
_refine_diff_density_min -1.868
_refine_diff_density_rms 0.278
_refine_ls_extinction_method none
_refine_ls_goodness_of_fit_ref 0.921
_refine_ls_hydrogen_treatment mixed
_refine_ls_matrix_type full
_refine_ls_number_parameters 244
_refine_ls_number_reflns 5046
_refine_ls_number_restraints 0
_refine_ls_restrained_S_all 0.921
_refine_ls_R_factor_all 0.0696
_refine_ls_R_factor_gt 0.0436
_refine_ls_shift/su_max 0.001
_refine_ls_shift/su_mean 0.000
_refine_ls_structure_factor_coef Fsqd
_refine_ls_weighting_details 'calc w=1/[\s^2^(Fo^2^)+(0.0524P)^2^+0.0000P] where P=(Fo^2^+2Fc^2^)/3'
_refine_ls_weighting_scheme calc
_refine_ls_wR_factor_gt 0.1006
_refine_ls_wR_factor_ref 0.1083
_reflns_number_gt 3394
_reflns_number_total 5046
_reflns_threshold_expression >2sigma(I)
_cod_data_source_file ic035050usi20031203_012455_1.cif
_cod_data_source_block Na8Mo6Se8(CN)6_20H2O_(4)
_cod_depositor_comments
;
The following automatic conversions were performed:
'_symmetry_cell_setting' value 'Triclinic' changed to 'triclinic'
according to '/home/saulius/struct/CIF-dictionaries/cif_core.dic'
dictionary named 'cif_core.dic' version 2.4.1 from 2010-06-29.

Automatic conversion script
Id: cif_fix_enum 1527 2010-12-29 10:47:43Z saulius 
;
_cod_original_cell_volume 1104.2(2)
_cod_database_code 4310715

loop_
_symmetry_equiv_pos_as_xyz
'x, y, z'
'-x, -y, -z'

loop_
_atom_site_label
_atom_site_type_symbol
_atom_site_fract_x
_atom_site_fract_y
_atom_site_fract_z
_atom_site_U_iso_or_equiv
_atom_site_adp_type
_atom_site_occupancy
_atom_site_symmetry_multiplicity
_atom_site_calc_flag
_atom_site_refinement_flags
_atom_site_disorder_assembly
_atom_site_disorder_group
Mo1 Mo 0.51236(6) 0.85410(6) 0.36592(6) 0.00933(14) Uani 1 1 d . . .
Mo2 Mo 0.37061(7) 1.03098(6) 0.36575(6) 0.00910(14) Uani 1 1 d . . .
Mo3 Mo 0.33721(7) 0.86190(6) 0.49130(6) 0.00943(14) Uani 1 1 d . . .
Se1 Se 0.79084(8) 0.96414(7) 0.51040(8) 0.01202(17) Uani 1 1 d . . .
Se2 Se 0.23132(8) 0.75860(7) 0.23501(8) 0.01151(17) Uani 1 1 d . . .
Se3 Se 0.53925(8) 1.02424(7) 0.24914(8) 0.01146(17) Uani 1 1 d . . .
Se4 Se 0.48109(8) 0.70163(7) 0.49820(8) 0.01175(17) Uani 1 1 d . . .
C1 C 0.1436(8) 0.6985(8) 0.4602(7) 0.0134(15) Uani 1 1 d . . .
N1 N 0.0343(7) 0.6098(6) 0.4287(7) 0.0179(15) Uani 1 1 d . . .
C2 C 0.5329(8) 0.6903(7) 0.2247(7) 0.0132(15) Uani 1 1 d . . .
N2 N 0.5481(7) 0.6016(7) 0.1547(7) 0.0220(16) Uani 1 1 d . . .
C3 C 0.2154(8) 1.0772(7) 0.2177(8) 0.0144(16) Uani 1 1 d . . .
N3 N 0.1311(7) 1.1084(7) 0.1436(7) 0.0182(15) Uani 1 1 d . . .
Na1 Na 0.0124(3) 0.3651(3) 0.3746(3) 0.0178(7) Uani 1 1 d . . .
Na2 Na 0.3384(4) 0.3580(3) -0.0031(3) 0.0236(8) Uani 1 1 d . . .
Na3 Na 0.7707(3) 0.5410(3) 0.2672(3) 0.0182(7) Uani 1 1 d . . .
Na4 Na -0.1288(3) 0.9965(3) 0.0873(3) 0.0208(7) Uani 1 1 d . . .
O1 O -0.3817(6) 0.8516(5) 0.0080(6) 0.0188(12) Uani 1 1 d . . .
O2 O 0.2628(6) 0.4260(6) 0.5311(6) 0.0216(13) Uani 1 1 d . . .
O3 O -0.0714(6) 1.1148(5) 0.3150(6) 0.0197(12) Uani 1 1 d . . .
O4 O 0.7455(6) 0.3116(5) 0.2384(6) 0.0195(12) Uani 1 1 d . . .
O5 O -0.1896(6) 1.1806(5) 0.0413(6) 0.0190(12) Uani 1 1 d . . .
O6 O 0.0819(6) 0.4069(6) 0.2077(6) 0.0236(13) Uani 1 1 d . . .
O7 O 0.3522(6) 0.3925(6) 0.2192(6) 0.0259(14) Uani 1 1 d . . .
O8 O 0.1993(6) 0.5030(6) -0.0580(6) 0.0264(14) Uani 1 1 d . . .
O9 O 0.8630(8) 0.7738(7) 0.2780(8) 0.055(2) Uani 1 1 d . . .
O10 O -0.0883(8) 0.7857(8) 0.0572(10) 0.063(3) Uani 1 1 d . . .

loop_
_atom_site_aniso_label
_atom_site_aniso_U_11
_atom_site_aniso_U_22
_atom_site_aniso_U_33
_atom_site_aniso_U_23
_atom_site_aniso_U_13
_atom_site_aniso_U_12
Mo1 0.0113(3) 0.0067(3) 0.0104(3) 0.0038(2) 0.0051(3) 0.0032(2)
Mo2 0.0114(3) 0.0067(3) 0.0101(3) 0.0041(2) 0.0051(3) 0.0038(2)
Mo3 0.0113(3) 0.0072(3) 0.0100(3) 0.0038(2) 0.0049(3) 0.0034(2)
Se1 0.0120(3) 0.0106(4) 0.0150(4) 0.0057(3) 0.0066(3) 0.0052(3)
Se2 0.0129(3) 0.0082(3) 0.0108(4) 0.0030(3) 0.0044(3) 0.0025(3)
Se3 0.0143(4) 0.0098(4) 0.0120(4) 0.0053(3) 0.0072(3) 0.0045(3)
Se4 0.0149(4) 0.0071(3) 0.0145(4) 0.0051(3) 0.0070(3) 0.0049(3)
C1 0.020(4) 0.011(4) 0.013(4) 0.005(3) 0.011(3) 0.007(3)
N1 0.021(4) 0.009(3) 0.022(4) 0.003(3) 0.011(3) 0.005(3)
C2 0.018(4) 0.011(4) 0.010(4) 0.003(3) 0.007(3) 0.004(3)
N2 0.028(4) 0.016(3) 0.019(4) 0.003(3) 0.008(3) 0.013(3)
C3 0.016(4) 0.010(4) 0.014(4) 0.000(3) 0.008(3) 0.003(3)
N3 0.019(3) 0.015(3) 0.015(4) 0.006(3) 0.006(3) 0.002(3)
Na1 0.0186(15) 0.0142(15) 0.0212(18) 0.0062(13) 0.0105(14) 0.0062(13)
Na2 0.0302(18) 0.0190(17) 0.033(2) 0.0138(15) 0.0207(17) 0.0128(15)
Na3 0.0220(16) 0.0150(15) 0.0187(17) 0.0077(13) 0.0089(14) 0.0084(13)
Na4 0.0219(16) 0.0168(16) 0.0238(19) 0.0064(14) 0.0114(15) 0.0082(14)
O1 0.021(3) 0.014(3) 0.022(3) 0.005(2) 0.011(3) 0.008(2)
O2 0.021(3) 0.024(3) 0.023(3) 0.010(3) 0.011(3) 0.011(3)
O3 0.022(3) 0.018(3) 0.023(3) 0.009(2) 0.011(3) 0.011(2)
O4 0.024(3) 0.013(3) 0.024(3) 0.009(2) 0.012(3) 0.010(2)
O5 0.029(3) 0.013(3) 0.019(3) 0.008(2) 0.012(3) 0.011(2)
O6 0.025(3) 0.022(3) 0.027(3) 0.010(3) 0.016(3) 0.007(3)
O7 0.028(3) 0.020(3) 0.025(3) 0.005(3) 0.012(3) 0.004(3)
O8 0.037(4) 0.029(3) 0.022(3) 0.012(3) 0.016(3) 0.021(3)
O9 0.041(4) 0.031(4) 0.074(6) -0.003(4) 0.026(4) 0.012(3)
O10 0.039(4) 0.031(4) 0.103(8) 0.021(5) 0.020(5) 0.014(4)

loop_
_atom_type_symbol
_atom_type_description
_atom_type_scat_dispersion_real
_atom_type_scat_dispersion_imag
_atom_type_scat_source
C C 0.0033 0.0016 'International Tables Vol C Tables 4.2.6.8 and 6.1.1.4'
N N 0.0061 0.0033 'International Tables Vol C Tables 4.2.6.8 and 6.1.1.4'
Na Na 0.0362 0.0249 'International Tables Vol C Tables 4.2.6.8 and 6.1.1.4'
Se Se -0.0929 2.2259 'International Tables Vol C Tables 4.2.6.8 and 6.1.1.4'
Mo Mo -1.6832 0.6857 'International Tables Vol C Tables 4.2.6.8 and 6.1.1.4'
O O 0.0106 0.0060 'International Tables Vol C Tables 4.2.6.8 and 6.1.1.4'

loop_
_geom_angle_atom_site_label_1
_geom_angle_atom_site_label_2
_geom_angle_atom_site_label_3
_geom_angle
_geom_angle_site_symmetry_1
_geom_angle_site_symmetry_3
_geom_angle_publ_flag
C2 Mo1 Se1 90.6(2) . . ?
C2 Mo1 Se2 93.9(2) . . ?
Se1 Mo1 Se2 175.42(3) . . ?
C2 Mo1 Se4 90.9(2) . . ?
Se1 Mo1 Se4 92.03(3) . . ?
Se2 Mo1 Se4 87.65(3) . . ?
C2 Mo1 Se3 94.6(2) . . ?
Se1 Mo1 Se3 88.31(3) . . ?
Se2 Mo1 Se3 91.56(3) . . ?
Se4 Mo1 Se3 174.42(3) . . ?
C2 Mo1 Mo2 134.1(2) . 2_676 ?
Se1 Mo1 Mo2 59.60(3) . 2_676 ?
Se2 Mo1 Mo2 116.56(3) . 2_676 ?
Se4 Mo1 Mo2 59.29(3) . 2_676 ?
Se3 Mo1 Mo2 116.44(3) . 2_676 ?
C2 Mo1 Mo2 139.7(2) . . ?
Se1 Mo1 Mo2 116.24(3) . . ?
Se2 Mo1 Mo2 60.00(3) . . ?
Se4 Mo1 Mo2 115.83(3) . . ?
Se3 Mo1 Mo2 59.24(3) . . ?
Mo2 Mo1 Mo2 86.26(3) 2_676 . ?
C2 Mo1 Mo3 135.3(2) . . ?
Se1 Mo1 Mo3 118.50(3) . . ?
Se2 Mo1 Mo3 57.66(3) . . ?
Se4 Mo1 Mo3 57.42(2) . . ?
Se3 Mo1 Mo3 117.69(3) . . ?
Mo2 Mo1 Mo3 58.91(2) 2_676 . ?
Mo2 Mo1 Mo3 58.46(2) . . ?
C2 Mo1 Mo3 135.6(2) . 2_676 ?
Se1 Mo1 Mo3 57.59(2) . 2_676 ?
Se2 Mo1 Mo3 118.67(3) . 2_676 ?
Se4 Mo1 Mo3 117.74(3) . 2_676 ?
Se3 Mo1 Mo3 58.01(3) . 2_676 ?
Mo2 Mo1 Mo3 58.47(2) 2_676 2_676 ?
Mo2 Mo1 Mo3 58.68(2) . 2_676 ?
Mo3 Mo1 Mo3 89.00(3) . 2_676 ?
C3 Mo2 Se4 88.66(19) . 2_676 ?
C3 Mo2 Se1 88.09(19) . 2_676 ?
Se4 Mo2 Se1 90.27(3) 2_676 2_676 ?
C3 Mo2 Se3 94.1(2) . . ?
Se4 Mo2 Se3 89.72(3) 2_676 . ?
Se1 Mo2 Se3 177.77(4) 2_676 . ?
C3 Mo2 Se2 93.93(19) . . ?
Se4 Mo2 Se2 177.32(4) 2_676 . ?
Se1 Mo2 Se2 90.50(3) 2_676 . ?
Se3 Mo2 Se2 89.41(3) . . ?
C3 Mo2 Mo3 132.8(2) . . ?
Se4 Mo2 Mo3 120.40(3) 2_676 . ?
Se1 Mo2 Mo3 58.29(3) 2_676 . ?
Se3 Mo2 Mo3 119.91(3) . . ?
Se2 Mo2 Mo3 58.05(3) . . ?
C3 Mo2 Mo3 134.2(2) . 2_676 ?
Se4 Mo2 Mo3 58.09(2) 2_676 2_676 ?
Se1 Mo2 Mo3 119.45(3) 2_676 2_676 ?
Se3 Mo2 Mo3 58.77(3) . 2_676 ?
Se2 Mo2 Mo3 119.37(3) . 2_676 ?
Mo3 Mo2 Mo3 92.74(3) . 2_676 ?
C3 Mo2 Mo1 129.04(19) . 2_676 ?
Se4 Mo2 Mo1 58.30(3) 2_676 2_676 ?
Se1 Mo2 Mo1 57.74(3) 2_676 2_676 ?
Se3 Mo2 Mo1 120.50(3) . 2_676 ?
Se2 Mo2 Mo1 120.17(3) . 2_676 ?
Mo3 Mo2 Mo1 62.12(3) . 2_676 ?
Mo3 Mo2 Mo1 61.73(2) 2_676 2_676 ?
C3 Mo2 Mo1 137.22(19) . . ?
Se4 Mo2 Mo1 119.89(3) 2_676 . ?
Se1 Mo2 Mo1 120.05(3) 2_676 . ?
Se3 Mo2 Mo1 58.15(3) . . ?
Se2 Mo2 Mo1 57.58(3) . . ?
Mo3 Mo2 Mo1 61.76(2) . . ?
Mo3 Mo2 Mo1 61.80(2) 2_676 . ?
Mo1 Mo2 Mo1 93.74(3) 2_676 . ?
C1 Mo3 Se4 91.99(19) . . ?
C1 Mo3 Se1 91.78(19) . 2_676 ?
Se4 Mo3 Se1 176.18(3) . 2_676 ?
C1 Mo3 Se2 85.9(2) . . ?
Se4 Mo3 Se2 87.95(3) . . ?
Se1 Mo3 Se2 92.95(3) 2_676 . ?
C1 Mo3 Se3 97.9(2) . 2_676 ?
Se4 Mo3 Se3 91.02(3) . 2_676 ?
Se1 Mo3 Se3 87.83(3) 2_676 2_676 ?
Se2 Mo3 Se3 176.10(4) . 2_676 ?
C1 Mo3 Mo2 132.0(2) . . ?
Se4 Mo3 Mo2 117.68(3) . . ?
Se1 Mo3 Mo2 59.85(3) 2_676 . ?
Se2 Mo3 Mo2 60.49(3) . . ?
Se3 Mo3 Mo2 116.91(3) 2_676 . ?
C1 Mo3 Mo2 140.5(2) . 2_676 ?
Se4 Mo3 Mo2 59.63(3) . 2_676 ?
Se1 Mo3 Mo2 116.77(3) 2_676 2_676 ?
Se2 Mo3 Mo2 116.97(3) . 2_676 ?
Se3 Mo3 Mo2 59.39(3) 2_676 2_676 ?
Mo2 Mo3 Mo2 87.26(3) . 2_676 ?
C1 Mo3 Mo1 130.55(19) . . ?
Se4 Mo3 Mo1 57.94(3) . . ?
Se1 Mo3 Mo1 119.63(3) 2_676 . ?
Se2 Mo3 Mo1 57.63(3) . . ?
Se3 Mo3 Mo1 118.75(3) 2_676 . ?
Mo2 Mo3 Mo1 59.78(2) . . ?
Mo2 Mo3 Mo1 59.36(2) 2_676 . ?
C1 Mo3 Mo1 138.15(18) . 2_676 ?
Se4 Mo3 Mo1 119.14(3) . 2_676 ?
Se1 Mo3 Mo1 57.28(3) 2_676 2_676 ?
Se2 Mo3 Mo1 119.89(3) . 2_676 ?
Se3 Mo3 Mo1 57.55(3) 2_676 2_676 ?
Mo2 Mo3 Mo1 59.41(2) . 2_676 ?
Mo2 Mo3 Mo1 59.51(2) 2_676 2_676 ?
Mo1 Mo3 Mo1 91.00(3) . 2_676 ?
Mo1 Se1 Mo3 65.14(3) . 2_676 ?
Mo1 Se1 Mo2 62.65(3) . 2_676 ?
Mo3 Se1 Mo2 61.86(3) 2_676 2_676 ?
Mo1 Se2 Mo3 64.71(3) . . ?
Mo1 Se2 Mo2 62.43(2) . . ?
Mo3 Se2 Mo2 61.46(3) . . ?
Mo1 Se3 Mo3 64.44(3) . 2_676 ?
Mo1 Se3 Mo2 62.61(3) . . ?
Mo3 Se3 Mo2 61.84(3) 2_676 . ?
Mo3 Se4 Mo1 64.64(3) . . ?
Mo3 Se4 Mo2 62.28(3) . 2_676 ?
Mo1 Se4 Mo2 62.41(3) . 2_676 ?
N1 C1 Mo3 172.3(7) . . ?
N1 C1 Na1 49.8(5) . 2_566 ?
Mo3 C1 Na1 137.0(3) . 2_566 ?
C1 N1 Na1 121.5(6) . . ?
C1 N1 Na1 109.2(6) . 2_566 ?
Na1 N1 Na1 95.6(3) . 2_566 ?
C1 N1 Na3 134.6(6) . 1_455 ?
Na1 N1 Na3 92.9(2) . 1_455 ?
Na1 N1 Na3 94.3(2) 2_566 1_455 ?
N2 C2 Mo1 176.6(7) . . ?
C2 N2 Na2 122.4(6) . 2_665 ?
C2 N2 Na3 116.1(6) . . ?
Na2 N2 Na3 84.4(2) 2_665 . ?
C2 N2 Na2 122.7(6) . . ?
Na2 N2 Na2 100.4(2) 2_665 . ?
Na3 N2 Na2 103.2(3) . . ?
N3 C3 Mo2 175.9(6) . . ?
C3 N3 Na4 116.1(6) . . ?
C3 N3 Na4 105.5(5) . 2_575 ?
Na4 N3 Na4 102.0(2) . 2_575 ?
O2 Na1 O6 92.1(2) . . ?
O2 Na1 O3 97.8(2) . 1_545 ?
O6 Na1 O3 106.7(2) . 1_545 ?
O2 Na1 N1 94.0(2) . . ?
O6 Na1 N1 81.1(2) . . ?
O3 Na1 N1 165.5(2) 1_545 . ?
O2 Na1 N1 84.8(2) . 2_566 ?
O6 Na1 N1 164.9(2) . 2_566 ?
O3 Na1 N1 88.4(2) 1_545 2_566 ?
N1 Na1 N1 84.4(3) . 2_566 ?
O2 Na1 O4 172.3(2) . 1_455 ?
O6 Na1 O4 94.8(2) . 1_455 ?
O3 Na1 O4 83.50(19) 1_545 1_455 ?
N1 Na1 O4 83.7(2) . 1_455 ?
N1 Na1 O4 87.7(2) 2_566 1_455 ?
O2 Na1 C1 100.7(2) . 2_566 ?
O6 Na1 C1 167.2(2) . 2_566 ?
O3 Na1 C1 72.8(2) 1_545 2_566 ?
N1 Na1 C1 96.8(2) . 2_566 ?
N1 Na1 C1 21.0(2) 2_566 2_566 ?
O4 Na1 C1 72.4(2) 1_455 2_566 ?
O2 Na1 Na3 138.07(17) . 1_455 ?
O6 Na1 Na3 83.31(17) . 1_455 ?
O3 Na1 Na3 123.52(17) 1_545 1_455 ?
N1 Na1 Na3 44.04(17) . 1_455 ?
N1 Na1 Na3 89.20(17) 2_566 1_455 ?
O4 Na1 Na3 40.02(14) 1_455 1_455 ?
C1 Na1 Na3 86.50(16) 2_566 1_455 ?
O2 Na1 Na3 41.61(15) . 2_666 ?
O6 Na1 Na3 131.65(17) . 2_666 ?
O3 Na1 Na3 95.11(17) 1_545 2_666 ?
N1 Na1 Na3 88.17(19) . 2_666 ?
N1 Na1 Na3 43.19(16) 2_566 2_666 ?
O4 Na1 Na3 130.82(17) 1_455 2_666 ?
C1 Na1 Na3 60.54(16) 2_566 2_666 ?
Na3 Na1 Na3 119.45(9) 1_455 2_666 ?
O2 Na1 Na1 89.20(17) . 2_566 ?
O6 Na1 Na1 123.3(2) . 2_566 ?
O3 Na1 Na1 129.3(2) 1_545 2_566 ?
N1 Na1 Na1 42.29(17) . 2_566 ?
N1 Na1 Na1 42.11(16) 2_566 2_566 ?
O4 Na1 Na1 84.18(16) 1_455 2_566 ?
C1 Na1 Na1 56.55(16) 2_566 2_566 ?
Na3 Na1 Na1 60.41(9) 1_455 2_566 ?
Na3 Na1 Na1 59.04(10) 2_666 2_566 ?
O2 Na1 Na4 109.17(16) . 1_545 ?
O6 Na1 Na4 73.64(15) . 1_545 ?
O3 Na1 Na4 34.66(15) 1_545 1_545 ?
N1 Na1 Na4 145.9(2) . 1_545 ?
N1 Na1 Na4 121.30(18) 2_566 1_545 ?
O4 Na1 Na4 76.14(14) 1_455 1_545 ?
C1 Na1 Na4 102.72(16) 2_566 1_545 ?
Na3 Na1 Na4 109.32(10) 1_455 1_545 ?
Na3 Na1 Na4 125.76(11) 2_666 1_545 ?
Na1 Na1 Na4 155.41(14) 2_566 1_545 ?
O1 Na2 O8 157.7(2) 2_565 . ?
O1 Na2 O10 83.5(2) 2_565 2_565 ?
O8 Na2 O10 76.7(2) . 2_565 ?
O1 Na2 O7 87.4(2) 2_565 . ?
O8 Na2 O7 97.8(2) . . ?
O10 Na2 O7 77.0(3) 2_565 . ?
O1 Na2 N2 94.3(2) 2_565 2_665 ?
O8 Na2 N2 91.0(2) . 2_665 ?
O10 Na2 N2 130.8(3) 2_565 2_665 ?
O7 Na2 N2 152.2(3) . 2_665 ?
O1 Na2 N2 120.6(2) 2_565 . ?
O8 Na2 N2 81.7(2) . . ?
O10 Na2 N2 142.2(3) 2_565 . ?
O7 Na2 N2 75.7(2) . . ?
N2 Na2 N2 79.6(2) 2_665 . ?
O1 Na2 O9 90.8(2) 2_565 2_665 ?
O8 Na2 O9 71.7(2) . 2_665 ?
O10 Na2 O9 64.5(3) 2_565 2_665 ?
O7 Na2 O9 141.4(2) . 2_665 ?
N2 Na2 O9 66.4(2) 2_665 2_665 ?
N2 Na2 O9 135.6(3) . 2_665 ?
O1 Na2 Na3 126.66(18) 2_565 2_665 ?
O8 Na2 Na3 46.78(16) . 2_665 ?
O10 Na2 Na3 95.0(3) 2_565 2_665 ?
O7 Na2 Na3 144.34(19) . 2_665 ?
N2 Na2 Na3 48.33(17) 2_665 2_665 ?
N2 Na2 Na3 92.21(19) . 2_665 ?
O9 Na2 Na3 43.83(18) 2_665 2_665 ?
O1 Na2 Na4 42.42(14) 2_565 2_565 ?
O8 Na2 Na4 116.38(18) . 2_565 ?
O10 Na2 Na4 41.47(18) 2_565 2_565 ?
O7 Na2 Na4 83.81(17) . 2_565 ?
N2 Na2 Na4 115.67(19) 2_665 2_565 ?
N2 Na2 Na4 154.6(2) . 2_565 ?
O9 Na2 Na4 69.49(19) 2_665 2_565 ?
Na3 Na2 Na4 113.13(12) 2_665 2_565 ?
O1 Na2 Na2 112.55(19) 2_565 2_665 ?
O8 Na2 Na2 85.17(18) . 2_665 ?
O10 Na2 Na2 160.1(3) 2_565 2_665 ?
O7 Na2 Na2 114.0(2) . 2_665 ?
N2 Na2 Na2 40.38(16) 2_665 2_665 ?
N2 Na2 Na2 39.21(17) . 2_665 ?
O9 Na2 Na2 102.3(2) 2_665 2_665 ?
Na3 Na2 Na2 66.29(11) 2_665 2_665 ?
Na4 Na2 Na2 150.87(14) 2_565 2_665 ?
O1 Na2 Na3 82.39(16) 2_565 . ?
O8 Na2 Na3 119.84(18) . . ?
O10 Na2 Na3 147.3(3) 2_565 . ?
O7 Na2 Na3 72.99(16) . . ?
N2 Na2 Na3 79.74(18) 2_665 . ?
N2 Na2 Na3 38.19(16) . . ?
O9 Na2 Na3 144.88(19) 2_665 . ?
Na3 Na2 Na3 117.09(10) 2_665 . ?
Na4 Na2 Na3 121.13(11) 2_565 . ?
Na2 Na2 Na3 50.79(9) 2_665 . ?
O4 Na3 O9 160.5(3) . . ?
O4 Na3 O2 89.9(2) . 2_666 ?
O9 Na3 O2 104.1(3) . 2_666 ?
O4 Na3 O8 88.0(2) . 2_665 ?
O9 Na3 O8 78.1(3) . 2_665 ?
O2 Na3 O8 177.7(2) 2_666 2_665 ?
O4 Na3 N1 86.4(2) . 1_655 ?
O9 Na3 N1 82.0(2) . 1_655 ?
O2 Na3 N1 83.1(2) 2_666 1_655 ?
O8 Na3 N1 97.5(2) 2_665 1_655 ?
O4 Na3 N2 121.5(2) . . ?
O9 Na3 N2 72.3(2) . . ?
O2 Na3 N2 91.8(2) 2_666 . ?
O8 Na3 N2 88.7(2) 2_665 . ?
N1 Na3 N2 151.7(2) 1_655 . ?
O4 Na3 Na2 122.85(19) . 2_665 ?
O9 Na3 Na2 54.2(2) . 2_665 ?
O2 Na3 Na2 135.93(17) 2_666 2_665 ?
O8 Na3 Na2 45.32(15) 2_665 2_665 ?
N1 Na3 Na2 123.6(2) 1_655 2_665 ?
N2 Na3 Na2 47.31(18) . 2_665 ?
O4 Na3 Na1 43.70(15) . 1_655 ?
O9 Na3 Na1 121.6(2) . 1_655 ?
O2 Na3 Na1 89.78(16) 2_666 1_655 ?
O8 Na3 Na1 89.16(16) 2_665 1_655 ?
N1 Na3 Na1 43.10(15) 1_655 1_655 ?
N2 Na3 Na1 165.15(19) . 1_655 ?
Na2 Na3 Na1 134.10(11) 2_665 1_655 ?
O4 Na3 Na1 86.70(17) . 2_666 ?
O9 Na3 Na1 95.1(2) . 2_666 ?
O2 Na3 Na1 40.64(14) 2_666 2_666 ?
O8 Na3 Na1 139.82(18) 2_665 2_666 ?
N1 Na3 Na1 42.46(17) 1_655 2_666 ?
N2 Na3 Na1 127.31(19) . 2_666 ?
Na2 Na3 Na1 149.23(12) 2_665 2_666 ?
Na1 Na3 Na1 60.55(9) 1_655 2_666 ?
O4 Na3 Na2 83.25(16) . . ?
O9 Na3 Na2 107.9(2) . . ?
O2 Na3 Na2 97.04(16) 2_666 . ?
O8 Na3 Na2 82.02(16) 2_665 . ?
N1 Na3 Na2 169.65(18) 1_655 . ?
N2 Na3 Na2 38.57(16) . . ?
Na2 Na3 Na2 62.91(10) 2_665 . ?
Na1 Na3 Na2 126.60(10) 1_655 . ?
Na1 Na3 Na2 136.54(11) 2_666 . ?
O5 Na4 O10 161.0(3) . . ?
O5 Na4 O3 88.8(2) . . ?
O10 Na4 O3 110.2(3) . . ?
O5 Na4 O1 92.9(2) . . ?
O10 Na4 O1 85.1(2) . . ?
O3 Na4 O1 97.9(2) . . ?
O5 Na4 N3 93.6(2) . . ?
O10 Na4 N3 86.2(3) . . ?
O3 Na4 N3 89.7(2) . . ?
O1 Na4 N3 170.1(2) . . ?
O5 Na4 N3 92.8(2) . 2_575 ?
O10 Na4 N3 68.5(3) . 2_575 ?
O3 Na4 N3 167.7(2) . 2_575 ?
O1 Na4 N3 94.2(2) . 2_575 ?
N3 Na4 N3 78.0(2) . 2_575 ?
O5 Na4 Na2 133.77(18) . 2_565 ?
O10 Na4 Na2 43.44(19) . 2_565 ?
O3 Na4 Na2 104.59(18) . 2_565 ?
O1 Na4 Na2 42.07(14) . 2_565 ?
N3 Na4 Na2 129.67(19) . 2_565 ?
N3 Na4 Na2 83.02(17) 2_575 2_565 ?
O5 Na4 Na1 58.49(15) . 1_565 ?
O10 Na4 Na1 138.9(3) . 1_565 ?
O3 Na4 Na1 35.45(15) . 1_565 ?
O1 Na4 Na1 114.65(16) . 1_565 ?
N3 Na4 Na1 75.17(17) . 1_565 ?
N3 Na4 Na1 138.62(19) 2_575 1_565 ?
Na2 Na4 Na1 138.26(12) 2_565 1_565 ?
O5 Na4 Na4 94.14(19) . 2_575 ?
O10 Na4 Na4 73.5(2) . 2_575 ?
O3 Na4 Na4 130.03(19) . 2_575 ?
O1 Na4 Na4 131.6(2) . 2_575 ?
N3 Na4 Na4 40.36(16) . 2_575 ?
N3 Na4 Na4 37.67(15) 2_575 2_575 ?
Na2 Na4 Na4 108.56(12) 2_565 2_575 ?
Na1 Na4 Na4 109.68(12) 1_565 2_575 ?
Na2 O1 Na4 95.5(2) 2_565 . ?
Na1 O2 Na3 97.7(2) . 2_666 ?
Na4 O3 Na1 109.9(3) . 1_565 ?
Na3 O4 Na1 96.3(2) . 1_655 ?
Na2 O8 Na3 87.9(2) . 2_665 ?
Na3 O9 Na2 81.9(2) . 2_665 ?
Na4 O10 Na2 95.1(3) . 2_565 ?

loop_
_geom_bond_atom_site_label_1
_geom_bond_atom_site_label_2
_geom_bond_distance
_geom_bond_site_symmetry_2
_geom_bond_publ_flag
Mo1 C2 2.182(7) . ?
Mo1 Se1 2.5589(10) . ?
Mo1 Se2 2.5698(10) . ?
Mo1 Se4 2.5801(10) . ?
Mo1 Se3 2.5816(11) . ?
Mo1 Mo2 2.6877(10) 2_676 ?
Mo1 Mo2 2.6985(9) . ?
Mo1 Mo3 2.7511(9) . ?
Mo1 Mo3 2.7599(9) 2_676 ?
Mo2 C3 2.176(8) . ?
Mo2 Se4 2.6071(10) 2_676 ?
Mo2 Se1 2.6099(10) 2_676 ?
Mo2 Se3 2.6117(10) . ?
Mo2 Se2 2.6364(10) . ?
Mo2 Mo3 2.6614(10) . ?
Mo2 Mo3 2.6752(9) 2_676 ?
Mo2 Mo1 2.6877(10) 2_676 ?
Mo3 C1 2.187(7) . ?
Mo3 Se4 2.5652(10) . ?
Mo3 Se1 2.5678(10) 2_676 ?
Mo3 Se2 2.5707(11) . ?
Mo3 Se3 2.5949(11) 2_676 ?
Mo3 Mo2 2.6752(9) 2_676 ?
Mo3 Mo1 2.7599(9) 2_676 ?
Se1 Mo3 2.5678(10) 2_676 ?
Se1 Mo2 2.6099(10) 2_676 ?
Se3 Mo3 2.5949(11) 2_676 ?
Se4 Mo2 2.6071(10) 2_676 ?
C1 N1 1.160(9) . ?
C1 Na1 3.062(8) 2_566 ?
N1 Na1 2.469(7) . ?
N1 Na1 2.478(8) 2_566 ?
N1 Na3 2.512(7) 1_455 ?
C2 N2 1.165(9) . ?
N2 Na2 2.543(8) 2_665 ?
N2 Na3 2.584(7) . ?
N2 Na2 2.605(7) . ?
C3 N3 1.183(10) . ?
N3 Na4 2.469(7) . ?
N3 Na4 2.616(7) 2_575 ?
Na1 O2 2.406(6) . ?
Na1 O6 2.427(7) . ?
Na1 O3 2.431(6) 1_545 ?
Na1 N1 2.478(8) 2_566 ?
Na1 O4 2.509(6) 1_455 ?
Na1 C1 3.062(8) 2_566 ?
Na1 Na3 3.609(4) 1_455 ?
Na1 Na3 3.660(4) 2_666 ?
Na1 Na1 3.665(6) 2_566 ?
Na1 Na4 3.942(4) 1_545 ?
Na2 O1 2.401(6) 2_565 ?
Na2 O8 2.450(6) . ?
Na2 O10 2.462(8) 2_565 ?
Na2 O7 2.464(7) . ?
Na2 N2 2.543(8) 2_665 ?
Na2 O9 2.821(9) 2_665 ?
Na2 Na3 3.443(5) 2_665 ?
Na2 Na4 3.566(4) 2_565 ?
Na2 Na2 3.956(6) 2_665 ?
Na2 Na3 4.068(5) . ?
Na3 O4 2.335(6) . ?
Na3 O9 2.408(8) . ?
Na3 O2 2.453(7) 2_666 ?
Na3 O8 2.510(7) 2_665 ?
Na3 N1 2.512(7) 1_655 ?
Na3 Na2 3.443(5) 2_665 ?
Na3 Na1 3.609(4) 1_655 ?
Na3 Na1 3.660(4) 2_666 ?
Na4 O5 2.362(6) . ?
Na4 O10 2.371(8) . ?
Na4 O3 2.384(6) . ?
Na4 O1 2.417(6) . ?
Na4 N3 2.616(7) 2_575 ?
Na4 Na2 3.566(4) 2_565 ?
Na4 Na1 3.942(4) 1_565 ?
Na4 Na4 3.952(6) 2_575 ?
O1 Na2 2.401(6) 2_565 ?
O2 Na3 2.453(7) 2_666 ?
O3 Na1 2.431(6) 1_565 ?
O4 Na1 2.509(6) 1_655 ?
O8 Na3 2.510(7) 2_665 ?
O9 Na2 2.821(9) 2_665 ?
O10 Na2 2.462(8) 2_565 ?
